data_1518481
loop_
_publ_author_name
'Wu, Jing'
'Tokunaga, Taiki'
'Kondo, Mitsuru'
'Ishigami, Kota'
'Tokuyama, Shinji'
'Suzuki, Tomohiro'
'Choi, Jae-Hoon'
'Hirai, Hirofumi'
'Kawagishi, Hirokazu'

_publ_section_title
;
 Erinaceolactones A to C, from the Culture Broth of Hericium erinaceus.
;
_journal_issue 1
_journal_name_full 'Journal of natural products'
_journal_page_first 155
_journal_page_last 158
_journal_paper_doi 10.1021/np500623s
_journal_volume 78
_journal_year 2015
_chemical_absolute_configuration ad
_chemical_formula_moiety 'C12 H15 Cl O6'
_chemical_formula_sum 'C12 H15 Cl O6'
_chemical_formula_weight 290.70
_space_group_IT_number 4
_symmetry_cell_setting monoclinic
_symmetry_Int_Tables_number 4
_symmetry_space_group_name_Hall 'P 2yb'
_symmetry_space_group_name_H-M 'P 1 21 1'
_atom_sites_solution_hydrogens geom
_atom_sites_solution_primary direct
_atom_sites_solution_secondary difmap
_cell_angle_alpha 90.0000
_cell_angle_beta 94.458(2)
_cell_angle_gamma 90.0000
_cell_formula_units_Z 2
_cell_length_a 4.6451(3)
_cell_length_b 11.3065(8)
_cell_length_c 12.3885(7)
_cell_measurement_reflns_used 2775
_cell_measurement_temperature 173
_cell_measurement_theta_max 32.70
_cell_measurement_theta_min 3.60
_cell_volume 648.67(7)
_computing_cell_refinement 'CrystalClear-SM Expert 2.1 b30'
_computing_data_collection 'CrystalClear-SM Expert 2.1 b30 (Rigaku, 2014)'
_computing_data_reduction 'CrystalClear-SM Expert 2.1 b30'
_computing_molecular_graphics 'CrystalStructure 4.0'
_computing_publication_material 'CrystalStructure 4.0 (Rigaku, 2010)'
_computing_structure_refinement 'SHELXL97 (Sheldrick, 2008)'
_computing_structure_solution 'SIR92 (Altomare, et al., 1994)'
_diffrn_ambient_temperature 173
_diffrn_measured_fraction_theta_full 0.994
_diffrn_measured_fraction_theta_max 0.994
_diffrn_radiation_type 'Mo K\a'
_diffrn_radiation_wavelength 0.71075
_diffrn_reflns_av_R_equivalents 0.1151
_diffrn_reflns_limit_h_max 6
_diffrn_reflns_limit_h_min -6
_diffrn_reflns_limit_k_max 14
_diffrn_reflns_limit_k_min -14
_diffrn_reflns_limit_l_max 16
_diffrn_reflns_limit_l_min -16
_diffrn_reflns_number 10284
_diffrn_reflns_theta_full 27.47
_diffrn_reflns_theta_max 27.47
_diffrn_standards_number 0
_exptl_absorpt_coefficient_mu 0.314
_exptl_absorpt_correction_T_max 0.933
_exptl_absorpt_correction_T_min 0.861
_exptl_absorpt_correction_type multi-scan
_exptl_absorpt_process_details 'CrystalClear (Rigaku)'
_exptl_crystal_colour colorless
_exptl_crystal_density_diffrn 1.488
_exptl_crystal_density_method 'not measured'
_exptl_crystal_description block
_exptl_crystal_F_000 304.00
_exptl_crystal_size_max 0.370
_exptl_crystal_size_mid 0.270
_exptl_crystal_size_min 0.220
_refine_diff_density_max 0.550
_refine_diff_density_min -0.340
_refine_ls_abs_structure_details 'Flack, H. D. (1983), Acta Cryst. A39, 876-881.  1385 Friedel Pairs'
_refine_ls_abs_structure_Flack -0.08(7)
_refine_ls_extinction_method none
_refine_ls_goodness_of_fit_ref 1.022
_refine_ls_hydrogen_treatment constr
_refine_ls_number_parameters 181
_refine_ls_number_reflns 2931
_refine_ls_number_restraints 8
_refine_ls_R_factor_gt 0.0555
_refine_ls_shift/su_max 0.001
_refine_ls_structure_factor_coef Fsqd
_refine_ls_weighting_details 'w = 1/[?^2^(Fo^2^)+(0.0945P)^2^+0.0000P] where P=(Fo^2^+2Fc^2^)/3'
_refine_ls_weighting_scheme calc
_refine_ls_wR_factor_ref 0.1384
_reflns_number_gt 2830
_reflns_number_total 2931
_reflns_threshold_expression F^2^>2.0?(F^2^)
_cod_data_source_file np500623s_si_001.cif
_cod_data_source_block YMBT-12
_cod_depositor_comments 'Adding full bibliography for 1518481.cif.'
_cod_original_cell_volume 648.67(8)
_cod_database_code 1518481

loop_
_symmetry_equiv_pos_site_id
_symmetry_equiv_pos_as_xyz
1 +X,+Y,+Z
2 -X,1/2+Y,-Z

loop_
_atom_site_label
_atom_site_type_symbol
_atom_site_fract_x
_atom_site_fract_y
_atom_site_fract_z
_atom_site_U_iso_or_equiv
_atom_site_adp_type
_atom_site_occupancy
_atom_site_symmetry_multiplicity
_atom_site_calc_flag
_atom_site_refinement_flags
Cl1 Cl -0.06398(10) 0.03225(5) 1.01476(4) 0.02798(18) Uani 1.0 2 d .
O1 O 0.0037(4) 0.01757(18) 0.78882(13) 0.0293(4) Uani 1.0 2 d .
O2 O 0.2990(4) 0.21794(18) 1.10801(13) 0.0308(4) Uani 1.0 2 d .
O3 O 0.7637(4) 0.30234(17) 0.66738(14) 0.0281(4) Uani 1.0 2 d .
O4 O 0.6396(7) 0.3424(3) 0.49383(17) 0.0518(6) Uani 1.0 2 d .
O5 O 0.3681(4) 0.5538(2) 0.57263(18) 0.0454(6) Uani 1.0 2 d .
O6WA O 0.882(3) 0.6756(13) 0.5894(6) 0.0445(17) Uani 0.5000 2 d .
O7WB O 0.848(3) 0.6712(13) 0.5520(6) 0.0454(18) Uani 0.5000 2 d .
C1 C 0.1558(5) 0.1233(3) 0.94459(18) 0.0220(5) Uani 1.0 2 d .
C2 C 0.1705(5) 0.1060(3) 0.83323(18) 0.0224(5) Uani 1.0 2 d .
C3 C 0.3512(5) 0.1770(3) 0.77635(18) 0.0228(5) Uani 1.0 2 d .
C4 C 0.5122(6) 0.2653(3) 0.8307(2) 0.0212(5) Uani 1.0 2 d .
C5 C 0.4973(5) 0.2833(3) 0.94210(18) 0.0231(5) Uani 1.0 2 d .
C6 C 0.3215(5) 0.2110(3) 0.99947(17) 0.0229(5) Uani 1.0 2 d .
C7 C -0.0066(7) 0.0045(3) 0.6737(3) 0.0408(7) Uani 1.0 2 d .
C8 C 0.4950(8) 0.2957(3) 1.1680(3) 0.0348(7) Uani 1.0 2 d .
C9 C 0.7049(5) 0.3484(3) 0.77367(17) 0.0243(5) Uani 1.0 2 d .
C10 C 0.6128(6) 0.3627(3) 0.58805(19) 0.0305(6) Uani 1.0 2 d .
C11 C 0.4205(5) 0.4523(3) 0.6376(3) 0.0314(6) Uani 1.0 2 d .
C12 C 0.5760(6) 0.4714(3) 0.7493(2) 0.0303(5) Uani 1.0 2 d .
H3 H 0.3643 0.1651 0.7010 0.0273 Uiso 1.0 2 calc R
H5 H 0.5255 0.5873 0.5631 0.0545 Uiso 1.0 2 calc R
H5A H 0.6068 0.3445 0.9781 0.0278 Uiso 1.0 2 calc R
H7A H 0.1883 -0.0107 0.6518 0.0490 Uiso 1.0 2 calc R
H7B H -0.0824 0.0771 0.6390 0.0490 Uiso 1.0 2 calc R
H7C H -0.1328 -0.0621 0.6514 0.0490 Uiso 1.0 2 calc R
H8A H 0.4662 0.3767 1.1412 0.0418 Uiso 1.0 2 calc R
H8B H 0.6939 0.2710 1.1590 0.0418 Uiso 1.0 2 calc R
H8C H 0.4591 0.2926 1.2449 0.0418 Uiso 1.0 2 calc R
H9 H 0.8918 0.3575 0.8187 0.0291 Uiso 1.0 2 calc R
H11 H 0.2308 0.4136 0.6475 0.0377 Uiso 1.0 2 calc R
H12A H 0.4396 0.4945 0.8032 0.0363 Uiso 1.0 2 calc R
H12B H 0.7286 0.5323 0.7474 0.0363 Uiso 1.0 2 calc R

loop_
_atom_site_aniso_label
_atom_site_aniso_U_11
_atom_site_aniso_U_22
_atom_site_aniso_U_33
_atom_site_aniso_U_12
_atom_site_aniso_U_13
_atom_site_aniso_U_23
Cl1 0.0282(3) 0.0285(4) 0.0271(3) -0.0028(3) 0.00055(19) 0.0070(3)
O1 0.0343(8) 0.0282(10) 0.0248(8) -0.0087(8) -0.0020(6) -0.0034(8)
O2 0.0410(9) 0.0340(10) 0.0169(8) -0.0045(8) -0.0002(7) 0.0014(7)
O3 0.0299(9) 0.0300(10) 0.0253(9) -0.0005(8) 0.0069(7) -0.0005(7)
O4 0.0885(17) 0.0443(13) 0.0232(9) -0.0128(13) 0.0074(10) -0.0037(9)
O5 0.0361(10) 0.0475(15) 0.0511(12) 0.0046(9) -0.0064(9) 0.0240(11)
O6WA 0.048(4) 0.045(3) 0.039(4) 0.002(3) -0.004(4) 0.017(5)
O7WB 0.037(4) 0.047(3) 0.052(5) 0.007(3) 0.002(4) 0.017(5)
C1 0.0200(9) 0.0242(12) 0.0214(10) -0.0000(9) 0.0000(8) 0.0045(9)
C2 0.0235(10) 0.0199(11) 0.0228(10) 0.0035(9) -0.0050(8) -0.0009(9)
C3 0.0249(10) 0.0230(11) 0.0200(10) 0.0026(9) -0.0010(8) -0.0010(9)
C4 0.0199(11) 0.0215(11) 0.0218(12) 0.0040(8) -0.0009(9) 0.0020(9)
C5 0.0233(11) 0.0246(12) 0.0209(12) 0.0000(9) -0.0028(9) -0.0004(9)
C6 0.0256(10) 0.0239(12) 0.0186(10) 0.0034(10) -0.0021(8) 0.0013(9)
C7 0.0543(16) 0.0389(17) 0.0287(13) -0.0147(13) -0.0007(11) -0.0093(11)
C8 0.0461(17) 0.0367(16) 0.0205(13) -0.0071(13) -0.0052(11) -0.0039(11)
C9 0.0249(11) 0.0271(13) 0.0206(10) -0.0014(9) 0.0002(9) 0.0011(9)
C10 0.0363(12) 0.0314(14) 0.0236(11) -0.0103(11) 0.0009(9) 0.0024(10)
C11 0.0244(10) 0.0359(14) 0.0332(13) -0.0006(10) -0.0022(9) 0.0099(11)
C12 0.0394(13) 0.0246(13) 0.0273(12) 0.0009(11) 0.0059(10) 0.0039(10)

loop_
_atom_type_symbol
_atom_type_description
_atom_type_scat_dispersion_real
_atom_type_scat_dispersion_imag
_atom_type_scat_source
C C 0.0033 0.0016
;
International Tables for Crystallography
(1992, Vol. C, Tables 4.2.6.8 and 6.1.1.4)
;
H H 0.0000 0.0000
;
International Tables for Crystallography
(1992, Vol. C, Table 6.1.1.4)
;
O O 0.0106 0.0060
;
International Tables for Crystallography
(1992, Vol. C, Tables 4.2.6.8 and 6.1.1.4)
;
Cl Cl 0.1484 0.1585
;
International Tables for Crystallography
(1992, Vol. C, Tables 4.2.6.8 and 6.1.1.4)
;

loop_
_geom_angle_atom_site_label_1
_geom_angle_atom_site_label_2
_geom_angle_atom_site_label_3
_geom_angle
_geom_angle_publ_flag
C2 O1 C7 117.1(2) yes
C6 O2 C8 117.0(2) yes
C9 O3 C10 110.7(2) yes
Cl1 C1 C2 119.20(18) yes
Cl1 C1 C6 120.09(17) yes
C2 C1 C6 120.7(2) yes
O1 C2 C1 115.6(2) yes
O1 C2 C3 124.6(2) yes
C1 C2 C3 119.7(2) yes
C2 C3 C4 119.5(3) yes
C3 C4 C5 121.0(3) yes
C3 C4 C9 122.4(3) yes
C5 C4 C9 116.5(2) yes
C4 C5 C6 119.6(3) yes
O2 C6 C1 116.1(2) yes
O2 C6 C5 124.5(2) yes
C1 C6 C5 119.4(2) yes
O3 C9 C4 111.1(2) yes
O3 C9 C12 104.07(18) yes
C4 C9 C12 114.8(2) yes
O3 C10 O4 121.5(3) yes
O3 C10 C11 109.5(2) yes
O4 C10 C11 129.0(3) yes
O5 C11 C10 113.2(3) yes
O5 C11 C12 116.8(3) yes
C10 C11 C12 102.2(2) yes
C9 C12 C11 101.5(2) yes
C11 O5 H5 109.467 no
C2 C3 H3 120.257 no
C4 C3 H3 120.259 no
C4 C5 H5A 120.182 no
C6 C5 H5A 120.184 no
O1 C7 H7A 109.475 no
O1 C7 H7B 109.473 no
O1 C7 H7C 109.472 no
H7A C7 H7B 109.471 no
H7A C7 H7C 109.468 no
H7B C7 H7C 109.469 no
O2 C8 H8A 109.472 no
O2 C8 H8B 109.472 no
O2 C8 H8C 109.469 no
H8A C8 H8B 109.476 no
H8A C8 H8C 109.471 no
H8B C8 H8C 109.468 no
O3 C9 H9 108.911 no
C4 C9 H9 108.912 no
C12 C9 H9 108.908 no
O5 C11 H11 108.092 no
C10 C11 H11 108.087 no
C12 C11 H11 108.094 no
C9 C12 H12A 111.468 no
C9 C12 H12B 111.469 no
C11 C12 H12A 111.469 no
C11 C12 H12B 111.462 no
H12A C12 H12B 109.310 no

loop_
_geom_bond_atom_site_label_1
_geom_bond_atom_site_label_2
_geom_bond_distance
_geom_bond_publ_flag
Cl1 C1 1.730(3) yes
O1 C2 1.355(3) yes
O1 C7 1.431(4) yes
O2 C6 1.359(3) yes
O2 C8 1.431(4) yes
O3 C9 1.461(3) yes
O3 C10 1.348(3) yes
O4 C10 1.206(4) yes
O5 C11 1.412(4) yes
O6WA O7WB 0.480(11) yes
C1 C2 1.400(4) yes
C1 C6 1.399(4) yes
C2 C3 1.392(4) yes
C3 C4 1.390(4) yes
C4 C5 1.402(4) yes
C4 C9 1.510(4) yes
C5 C6 1.389(4) yes
C9 C12 1.536(4) yes
C10 C11 1.512(4) yes
C11 C12 1.526(4) yes
O5 H5 0.840 no
C3 H3 0.950 no
C5 H5A 0.950 no
C7 H7A 0.980 no
C7 H7B 0.980 no
C7 H7C 0.980 no
C8 H8A 0.980 no
C8 H8B 0.980 no
C8 H8C 0.980 no
C9 H9 1.000 no
C11 H11 1.000 no
C12 H12A 0.990 no
C12 H12B 0.990 no

loop_
_geom_contact_atom_site_label_1
_geom_contact_atom_site_label_2
_geom_contact_distance
_geom_contact_publ_flag
_geom_contact_site_symmetry_2
Cl1 O1 2.8457(17) no .
Cl1 O2 2.878(2) no .
O3 O5 3.536(3) no .
O3 C3 2.812(3) no .
O4 O5 2.907(4) no .
O4 C9 3.457(3) no .
O4 C12 3.519(4) no .
C1 C4 2.770(4) no .
C2 C5 2.797(4) no .
C3 C6 2.805(3) no .
C3 C7 2.803(4) no .
C3 C10 3.431(4) no .
C3 C11 3.583(4) no .
C3 C12 3.513(4) no .
C4 C10 3.269(4) no .
C4 C11 3.196(4) no .
C5 C8 2.803(4) no .
C5 C12 3.240(4) no .
Cl1 C5 3.569(3) no 1_455
Cl1 C5 3.525(3) no 2_547
Cl1 C6 3.491(3) no 1_455
O1 C3 3.519(3) no 1_455
O1 C8 3.484(4) no 2_547
O1 C8 3.436(4) no 2_647
O2 C12 3.327(4) no 2_647
O3 C2 3.481(3) no 1_655
O3 C3 3.272(3) no 1_655
O3 C7 3.532(4) no 1_655
O3 C11 3.535(3) no 1_655
O4 O5 3.365(4) no 2_646
O4 O6WA 3.177(14) no 2_646
O4 O6WA 3.150(14) no 2_746
O4 O7WB 3.000(13) no 2_646
O4 O7WB 3.154(13) no 2_746
O4 C7 3.335(4) no 2_656
O5 O4 3.365(4) no 2_656
O5 O6WA 2.668(14) no 1_455
O5 O6WA 2.749(14) no .
O5 O7WB 2.751(12) no 1_455
O5 O7WB 2.624(12) no .
O5 C7 3.412(4) no 2_556
O6WA O4 3.177(14) no 2_656
O6WA O4 3.150(14) no 2_756
O6WA O5 2.749(14) no .
O6WA O5 2.668(14) no 1_655
O6WA C11 3.394(14) no .
O6WA C11 3.572(14) no 1_655
O6WA C12 3.421(13) no .
O7WB O4 3.000(13) no 2_656
O7WB O4 3.154(13) no 2_756
O7WB O5 2.624(12) no .
O7WB O5 2.751(12) no 1_655
O7WB C7 3.497(11) no 2_656
O7WB C10 3.421(12) no 2_656
O7WB C11 3.393(13) no .
C1 C4 3.585(4) no 1_455
C1 C5 3.552(4) no 1_455
C2 O3 3.481(3) no 1_455
C2 C4 3.547(4) no 1_455
C2 C9 3.533(4) no 1_455
C3 O1 3.519(3) no 1_655
C3 O3 3.272(3) no 1_455
C3 C9 3.571(4) no 1_455
C4 C1 3.585(4) no 1_655
C4 C2 3.547(4) no 1_655
C5 Cl1 3.569(3) no 1_655
C5 Cl1 3.525(3) no 2_557
C5 C1 3.552(4) no 1_655
C6 Cl1 3.491(3) no 1_655
C7 O3 3.532(4) no 1_455
C7 O4 3.335(4) no 2_646
C7 O5 3.412(4) no 2_546
C7 O7WB 3.497(11) no 2_646
C8 O1 3.484(4) no 2_557
C8 O1 3.436(4) no 2_657
C9 C2 3.533(4) no 1_655
C9 C3 3.571(4) no 1_655
C10 O7WB 3.421(12) no 2_646
C11 O3 3.535(3) no 1_455
C11 O6WA 3.572(14) no 1_455
C11 O6WA 3.394(14) no .
C11 O7WB 3.393(13) no .
C12 O2 3.327(4) no 2_657
C12 O6WA 3.421(13) no .
O1 H3 2.6567 no .
O2 H5A 2.6529 no .
O3 H3 2.4781 no .
O3 H11 2.7707 no .
O3 H12A 3.1951 no .
O3 H12B 2.7922 no .
O4 H3 3.5701 no .
O4 H5 2.9595 no .
O4 H11 2.9054 no .
O5 H12A 2.9275 no .
O5 H12B 2.6432 no .
C1 H3 3.2750 no .
C1 H5A 3.2690 no .
C2 H7A 2.6128 no .
C2 H7B 2.6151 no .
C2 H7C 3.1901 no .
C3 H5A 3.2845 no .
C3 H7A 2.6967 no .
C3 H7B 2.7738 no .
C3 H9 3.2472 no .
C3 H11 3.1435 no .
C4 H11 3.0349 no .
C4 H12A 2.6313 no .
C4 H12B 3.3692 no .
C5 H3 3.2867 no .
C5 H8A 2.6968 no .
C5 H8B 2.7740 no .
C5 H9 2.6148 no .
C5 H12A 2.9431 no .
C6 H8A 2.6187 no .
C6 H8B 2.6132 no .
C6 H8C 3.1935 no .
C7 H3 2.5086 no .
C8 H5A 2.5091 no .
C9 H3 2.7172 no .
C9 H5A 2.6088 no .
C9 H11 2.7023 no .
C10 H3 2.9206 no .
C10 H5 2.5861 no .
C10 H9 3.0446 no .
C10 H12A 3.2096 no .
C10 H12B 2.7746 no .
C11 H3 3.3553 no .
C11 H9 3.1950 no .
C12 H5 2.6473 no .
C12 H5A 3.1706 no .
H3 H7A 2.2166 no .
H3 H7B 2.3745 no .
H3 H7C 3.4768 no .
H3 H9 3.5079 no .
H3 H11 2.9414 no .
H5 H11 2.6542 no .
H5 H12A 3.2079 no .
H5 H12B 2.4804 no .
H5A H8A 2.2004 no .
H5A H8B 2.3952 no .
H5A H8C 3.4763 no .
H5A H9 2.4667 no .
H5A H12A 2.8130 no .
H9 H12A 2.6046 no .
H9 H12B 2.2710 no .
H11 H12A 2.2815 no .
H11 H12B 2.8698 no .
Cl1 H5A 3.3021 no 2_547
Cl1 H5A 2.9989 no 2_647
Cl1 H8A 3.1232 no 2_547
Cl1 H8B 3.4721 no 1_455
Cl1 H9 2.9231 no 2_647
Cl1 H12A 2.9875 no 2_547
Cl1 H12A 3.5588 no 2_647
Cl1 H12B 3.2243 no 2_647
O1 H3 3.5054 no 1_455
O1 H8A 2.8893 no 2_547
O1 H8A 3.0035 no 2_647
O1 H8B 3.1661 no 2_647
O1 H8C 3.3352 no 2_547
O2 H8B 2.9892 no 1_455
O2 H12A 2.9770 no 2_647
O2 H12B 2.7686 no 2_647
O3 H3 3.1910 no 1_655
O3 H7B 2.6752 no 1_655
O3 H11 2.5366 no 1_655
O4 H5 3.0526 no 2_646
O4 H7A 2.6229 no 2_656
O4 H7C 3.0475 no 2_556
O4 H7C 3.2081 no 2_656
O4 H8C 3.1830 no 1_554
O4 H11 3.3167 no 1_655
O5 H7B 2.8568 no 2_556
O5 H7C 3.1839 no 2_556
O5 H8C 3.5735 no 2_657
O6WA H5 1.9382 no .
O6WA H5 3.1932 no 1_655
O6WA H7B 3.2440 no 2_656
O6WA H7C 3.0661 no 1_665
O6WA H8C 2.9962 no 2_657
O6WA H11 3.4262 no 1_655
O6WA H12B 2.6786 no .
O7WB H3 3.2121 no 2_656
O7WB H5 1.7870 no .
O7WB H5 3.2796 no 1_655
O7WB H7A 3.2500 no 2_656
O7WB H7B 2.8834 no 2_656
O7WB H7C 3.2567 no 1_665
O7WB H8C 3.2881 no 2_657
O7WB H11 3.5656 no 1_655
O7WB H12B 2.9728 no .
C1 H5A 3.4496 no 2_647
C1 H8A 3.5034 no 2_647
C1 H9 3.2643 no 1_455
C2 H8A 3.0960 no 2_647
C2 H9 3.1244 no 1_455
C3 H7B 3.4335 no 1_655
C3 H9 3.0280 no 1_455
C4 H9 3.0574 no 1_455
C5 H9 3.2070 no 1_455
C6 H9 3.3239 no 1_455
C6 H12A 3.5756 no 2_647
C7 H3 3.4796 no 1_455
C7 H8A 3.5593 no 2_547
C7 H8A 3.5716 no 2_647
C7 H8B 3.5928 no 2_647
C7 H8C 3.3916 no 2_547
C7 H8C 3.5814 no 2_647
C8 H7A 3.3812 no 2_657
C8 H7C 3.3185 no 2_557
C8 H12A 3.4355 no 2_647
C8 H12B 3.3485 no 2_647
C9 H11 3.0902 no 1_655
C10 H7A 3.4871 no 2_656
C10 H7B 3.5622 no 1_655
C10 H11 2.9641 no 1_655
C12 H9 3.5946 no 1_455
C12 H11 3.4449 no 1_655
H3 O1 3.5054 no 1_655
H3 O3 3.1910 no 1_455
H3 O7WB 3.2121 no 2_646
H3 C7 3.4796 no 1_655
H3 H5 3.4643 no 2_646
H3 H7B 2.9141 no 1_655
H3 H7C 3.5576 no 1_655
H3 H9 3.4887 no 1_455
H5 O4 3.0526 no 2_656
H5 O6WA 3.1932 no 1_455
H5 O6WA 1.9382 no .
H5 O7WB 3.2796 no 1_455
H5 O7WB 1.7870 no .
H5 H3 3.4643 no 2_656
H5 H7A 3.2610 no 2_656
H5 H7B 3.1170 no 2_556
H5 H7C 3.5334 no 2_556
H5 H8C 3.3208 no 2_657
H5A Cl1 3.3021 no 2_557
H5A Cl1 2.9989 no 2_657
H5A C1 3.4496 no 2_657
H7A O4 2.6229 no 2_646
H7A O7WB 3.2500 no 2_646
H7A C8 3.3812 no 2_647
H7A C10 3.4871 no 2_646
H7A H5 3.2610 no 2_646
H7A H7B 3.5455 no 1_655
H7A H7C 3.2071 no 1_655
H7A H8A 3.1839 no 2_647
H7A H8B 3.4189 no 2_647
H7A H8C 2.9905 no 2_647
H7B O3 2.6752 no 1_455
H7B O5 2.8568 no 2_546
H7B O6WA 3.2440 no 2_646
H7B O7WB 2.8834 no 2_646
H7B C3 3.4335 no 1_455
H7B C10 3.5622 no 1_455
H7B H3 2.9141 no 1_455
H7B H5 3.1170 no 2_546
H7B H7A 3.5455 no 1_455
H7C O4 3.0475 no 2_546
H7C O4 3.2081 no 2_646
H7C O5 3.1839 no 2_546
H7C O6WA 3.0661 no 1_445
H7C O7WB 3.2567 no 1_445
H7C C8 3.3185 no 2_547
H7C H3 3.5576 no 1_455
H7C H5 3.5334 no 2_546
H7C H7A 3.2071 no 1_455
H7C H8A 3.1786 no 2_547
H7C H8B 3.5346 no 2_647
H7C H8C 2.6368 no 2_547
H8A Cl1 3.1232 no 2_557
H8A O1 2.8893 no 2_557
H8A O1 3.0035 no 2_657
H8A C1 3.5034 no 2_657
H8A C2 3.0960 no 2_657
H8A C7 3.5593 no 2_557
H8A C7 3.5716 no 2_657
H8A H7A 3.1839 no 2_657
H8A H7C 3.1786 no 2_557
H8B Cl1 3.4721 no 1_655
H8B O1 3.1661 no 2_657
H8B O2 2.9892 no 1_655
H8B C7 3.5928 no 2_657
H8B H7A 3.4189 no 2_657
H8B H7C 3.5346 no 2_657
H8B H12A 3.2284 no 2_647
H8B H12B 3.5817 no 2_647
H8C O1 3.3352 no 2_557
H8C O4 3.1830 no 1_556
H8C O5 3.5735 no 2_647
H8C O6WA 2.9962 no 2_647
H8C O7WB 3.2881 no 2_647
H8C C7 3.3916 no 2_557
H8C C7 3.5814 no 2_657
H8C H5 3.3208 no 2_647
H8C H7A 2.9905 no 2_657
H8C H7C 2.6368 no 2_557
H8C H12A 3.4620 no 2_647
H8C H12B 3.0730 no 2_647
H9 Cl1 2.9231 no 2_657
H9 C1 3.2643 no 1_655
H9 C2 3.1244 no 1_655
H9 C3 3.0280 no 1_655
H9 C4 3.0574 no 1_655
H9 C5 3.2070 no 1_655
H9 C6 3.3239 no 1_655
H9 C12 3.5946 no 1_655
H9 H3 3.4887 no 1_655
H9 H11 2.8102 no 1_655
H9 H12A 2.9973 no 1_655
H11 O3 2.5366 no 1_455
H11 O4 3.3167 no 1_455
H11 O6WA 3.4262 no 1_455
H11 O7WB 3.5656 no 1_455
H11 C9 3.0902 no 1_455
H11 C10 2.9641 no 1_455
H11 C12 3.4449 no 1_455
H11 H9 2.8102 no 1_455
H11 H12B 3.0370 no 1_455
H12A Cl1 2.9875 no 2_557
H12A Cl1 3.5588 no 2_657
H12A O2 2.9770 no 2_657
H12A C6 3.5756 no 2_657
H12A C8 3.4355 no 2_657
H12A H8B 3.2284 no 2_657
H12A H8C 3.4620 no 2_657
H12A H9 2.9973 no 1_455
H12A H12B 3.3486 no 1_455
H12B Cl1 3.2243 no 2_657
H12B O2 2.7686 no 2_657
H12B O6WA 2.6786 no .
H12B O7WB 2.9728 no .
H12B C8 3.3485 no 2_657
H12B H8B 3.5817 no 2_657
H12B H8C 3.0730 no 2_657
H12B H11 3.0370 no 1_655
H12B H12A 3.3486 no 1_655

loop_
_geom_hbond_atom_site_label_D
_geom_hbond_atom_site_label_H
_geom_hbond_atom_site_label_A
_geom_hbond_distance_DA
_geom_hbond_distance_DH
_geom_hbond_distance_HA
_geom_hbond_angle_DHA
_geom_hbond_publ_flag
O5 H5 O6WA 2.749(14) 0.840 1.938 161.8 no
O5 H5 O7WB 2.624(12) 0.840 1.787 173.8 no

loop_
_geom_torsion_atom_site_label_1
_geom_torsion_atom_site_label_2
_geom_torsion_atom_site_label_3
_geom_torsion_atom_site_label_4
_geom_torsion
_geom_torsion_publ_flag
C7 O1 C2 C1 174.5(2) no
C7 O1 C2 C3 -6.2(4) no
C8 O2 C6 C1 171.7(2) no
C8 O2 C6 C5 -7.5(4) no
C9 O3 C10 O4 176.7(3) no
C9 O3 C10 C11 -3.5(3) no
C10 O3 C9 C4 105.6(2) no
C10 O3 C9 C12 -18.4(3) no
Cl1 C1 C2 O1 0.7(3) no
Cl1 C1 C2 C3 -178.64(14) no
Cl1 C1 C6 O2 0.6(3) no
Cl1 C1 C6 C5 179.88(14) no
C2 C1 C6 O2 -177.82(19) no
C2 C1 C6 C5 1.4(4) no
C6 C1 C2 O1 179.18(19) no
C6 C1 C2 C3 -0.2(4) no
O1 C2 C3 C4 179.90(19) no
C1 C2 C3 C4 -0.8(4) no
C2 C3 C4 C5 0.6(4) no
C2 C3 C4 C9 -177.88(19) no
C3 C4 C5 C6 0.7(4) no
C3 C4 C9 O3 -16.8(3) no
C3 C4 C9 C12 100.8(3) no
C5 C4 C9 O3 164.66(19) no
C5 C4 C9 C12 -77.7(3) no
C9 C4 C5 C6 179.22(18) no
C4 C5 C6 O2 177.5(2) no
C4 C5 C6 C1 -1.7(4) no
O3 C9 C12 C11 31.8(2) no
C4 C9 C12 C11 -89.8(2) no
O3 C10 C11 O5 150.4(2) no
O3 C10 C11 C12 23.9(3) no
O4 C10 C11 O5 -29.9(4) no
O4 C10 C11 C12 -156.3(3) no
O5 C11 C12 C9 -157.11(19) no
C10 C11 C12 C9 -33.0(3) no
